data_7108962
loop_
_publ_author_name
'Peng-Fei Shi'
'Gang Xiong'
'Bin Zhao'
'Zhan-Yun Zhang'
'Peng Cheng'

_publ_section_title
;
 Anion-induced changes of structure interpenetration and magnetic
 properties in 3D Dy-Cu metal-organic frameworks
;
_journal_name_full Chem.Commun.
_journal_page_first 2338
_journal_paper_doi 10.1039/c3cc38402k
_journal_volume 49
_journal_year 2013
_chemical_formula_sum 'C24 H19.5 Cl Cu Dy N4 O11.75'
_chemical_formula_weight 813.43
_chemical_name_systematic
;
?
;
_space_group_IT_number 15
_symmetry_cell_setting monoclinic
_symmetry_space_group_name_Hall '-C 2yc'
_symmetry_space_group_name_H-M 'C 1 2/c 1'
_atom_sites_solution_hydrogens geom
_atom_sites_solution_primary direct
_atom_sites_solution_secondary difmap
_audit_creation_method SHELXL-97
_cell_angle_alpha 90.00
_cell_angle_beta 116.147(2)
_cell_angle_gamma 90.00
_cell_formula_units_Z 8
_cell_length_a 21.6096(5)
_cell_length_b 12.5320(5)
_cell_length_c 24.0555(10)
_cell_measurement_temperature 293(2)
_cell_volume 5847.9(4)
_computing_structure_refinement 'SHELXL-97 (Sheldrick, 1997)'
_computing_structure_solution 'SHELXS-97 (Sheldrick, 1990)'
_diffrn_ambient_temperature 293(2)
_diffrn_measured_fraction_theta_full 0.999
_diffrn_measured_fraction_theta_max 0.999
_diffrn_measurement_device_type 'SuperNova, Single source at offset), Eos'
_diffrn_measurement_method '\w scans'
_diffrn_radiation_monochromator graphite
_diffrn_radiation_source 'fine-focus sealed tube'
_diffrn_radiation_type MoK\a
_diffrn_radiation_wavelength 0.71073
_diffrn_reflns_av_R_equivalents 0.0331
_diffrn_reflns_av_sigmaI/netI 0.0398
_diffrn_reflns_limit_h_max 25
_diffrn_reflns_limit_h_min -25
_diffrn_reflns_limit_k_max 14
_diffrn_reflns_limit_k_min -14
_diffrn_reflns_limit_l_max 27
_diffrn_reflns_limit_l_min -28
_diffrn_reflns_number 18055
_diffrn_reflns_theta_full 25.01
_diffrn_reflns_theta_max 25.01
_diffrn_reflns_theta_min 2.35
_exptl_absorpt_coefficient_mu 3.421
_exptl_absorpt_correction_T_max 1.00000
_exptl_absorpt_correction_T_min 0.87991
_exptl_absorpt_correction_type multi-scan
_exptl_absorpt_process_details
;
CrysAlisPro, Oxford Diffraction Ltd.,
Version 1.171.34.44 (release 25-10-2010 CrysAlis171 .NET)
(compiled Oct 25 2010,18:11:34)
Empirical absorption correction using spherical harmonics,
implemented in SCALE3 ABSPACK scaling algorithm.
;
_exptl_crystal_density_diffrn 1.848
_exptl_crystal_density_method 'not measured'
_exptl_crystal_F_000 3180
_exptl_crystal_size_max 0.3
_exptl_crystal_size_mid 0.2
_exptl_crystal_size_min 0.05
_refine_diff_density_max 1.277
_refine_diff_density_min -0.535
_refine_diff_density_rms 0.131
_refine_ls_extinction_method none
_refine_ls_goodness_of_fit_ref 1.081
_refine_ls_hydrogen_treatment constr
_refine_ls_matrix_type full
_refine_ls_number_parameters 412
_refine_ls_number_reflns 5155
_refine_ls_number_restraints 0
_refine_ls_restrained_S_all 1.081
_refine_ls_R_factor_all 0.0379
_refine_ls_R_factor_gt 0.0322
_refine_ls_shift/su_max 0.000
_refine_ls_shift/su_mean 0.000
_refine_ls_structure_factor_coef Fsqd
_refine_ls_weighting_details 'calc w=1/[\s^2^(Fo^2^)+(0.0461P)^2^+29.4669P] where P=(Fo^2^+2Fc^2^)/3'
_refine_ls_weighting_scheme calc
_refine_ls_wR_factor_gt 0.0944
_refine_ls_wR_factor_ref 0.0990
_reflns_number_gt 4540
_reflns_number_total 5155
_reflns_threshold_expression >2sigma(I)
_cod_data_source_file c3cc38402k.txt
_cod_data_source_block p110408j
_cod_original_sg_symbol_H-M C2/c
_cod_original_formula_sum 'C24 H19.50 Cl Cu Dy N4 O11.75'
_cod_database_code 7108962

loop_
_symmetry_equiv_pos_as_xyz
'x, y, z'
'-x, y, -z+1/2'
'x+1/2, y+1/2, z'
'-x+1/2, y+1/2, -z+1/2'
'-x, -y, -z'
'x, -y, z-1/2'
'-x+1/2, -y+1/2, -z'
'x+1/2, -y+1/2, z-1/2'

loop_
_atom_site_label
_atom_site_type_symbol
_atom_site_fract_x
_atom_site_fract_y
_atom_site_fract_z
_atom_site_U_iso_or_equiv
_atom_site_adp_type
_atom_site_occupancy
_atom_site_symmetry_multiplicity
_atom_site_calc_flag
_atom_site_refinement_flags
_atom_site_disorder_assembly
_atom_site_disorder_group
Dy Dy 0.191226(12) 0.237222(19) -0.139990(11) 0.01922(10) Uani 1 1 d . . .
Cu Cu -0.06723(3) 0.27584(5) 0.07894(3) 0.02224(17) Uani 1 1 d . . .
C1 C 0.1160(3) 0.2611(4) -0.0698(3) 0.0252(13) Uani 1 1 d . . .
C2 C 0.0738(3) 0.2722(4) -0.0345(2) 0.0220(11) Uani 1 1 d . . .
C3 C 0.0838(3) 0.3564(4) 0.0059(3) 0.0271(12) Uani 1 1 d . A .
H3 H 0.1164 0.4089 0.0115 0.033 Uiso 1 1 calc R . .
C4 C 0.0440(3) 0.3605(4) 0.0378(3) 0.0281(13) Uani 1 1 d . . .
H4 H 0.0507 0.4168 0.0651 0.034 Uiso 1 1 calc R A .
C5 C 0.0234(3) 0.1968(4) -0.0421(2) 0.0232(11) Uani 1 1 d . A .
H5 H 0.0153 0.1402 -0.0694 0.028 Uiso 1 1 calc R . .
C6 C -0.0144(3) 0.2069(4) -0.0089(2) 0.0214(11) Uani 1 1 d . . .
C7 C -0.0703(2) 0.1315(4) -0.0146(2) 0.0205(11) Uani 1 1 d . A .
C8 C -0.0898(3) 0.0425(4) -0.0530(2) 0.0236(12) Uani 1 1 d . . .
H8 H -0.0669 0.0256 -0.0768 0.028 Uiso 1 1 calc R A .
C9 C -0.1772(3) 0.0081(4) -0.0215(3) 0.0300(13) Uani 1 1 d . . .
H9 H -0.2143 -0.0321 -0.0235 0.036 Uiso 1 1 calc R A .
C10 C -0.1433(3) -0.0205(4) -0.0556(2) 0.0247(12) Uani 1 1 d . A .
C11 C -0.1561(3) 0.0958(5) 0.0155(3) 0.0310(13) Uani 1 1 d . A .
H11 H -0.1797 0.1147 0.0384 0.037 Uiso 1 1 calc R . .
C12 C -0.1656(3) -0.1200(5) -0.0958(3) 0.0290(13) Uani 1 1 d . . .
C13 C 0.1472(3) 0.0142(5) 0.3117(3) 0.0327(14) Uani 1 1 d . . .
C14 C 0.0941(3) 0.0718(4) 0.2544(3) 0.0283(13) Uani 1 1 d . . .
C15 C 0.0924(3) 0.1829(4) 0.2518(2) 0.0280(13) Uani 1 1 d . A .
H15 H 0.1244 0.2232 0.2842 0.034 Uiso 1 1 calc R . .
C16 C 0.0423(3) 0.2320(4) 0.2003(3) 0.0223(12) Uani 1 1 d . . .
C17 C -0.0026(3) 0.0704(4) 0.1555(3) 0.0293(13) Uani 1 1 d . . .
H17 H -0.0350 0.0316 0.1226 0.035 Uiso 1 1 calc R A .
C18 C 0.0457(3) 0.0155(4) 0.2053(3) 0.0294(13) Uani 1 1 d . A .
H18 H 0.0456 -0.0587 0.2058 0.035 Uiso 1 1 calc R . .
C19 C 0.0356(3) 0.3506(4) 0.1946(2) 0.0227(11) Uani 1 1 d . A .
C20 C 0.0794(3) 0.4211(4) 0.2382(3) 0.0264(12) Uani 1 1 d . . .
H20 H 0.1169 0.3960 0.2733 0.032 Uiso 1 1 calc R A .
C21 C 0.0670(3) 0.5292(4) 0.2293(2) 0.0242(12) Uani 1 1 d . A .
C22 C 0.0106(3) 0.5649(4) 0.1764(3) 0.0318(14) Uani 1 1 d . . .
H22 H 0.0013 0.6374 0.1694 0.038 Uiso 1 1 calc R A .
C23 C -0.0309(3) 0.4910(4) 0.1349(3) 0.0305(13) Uani 1 1 d . A .
H23 H -0.0690 0.5147 0.0999 0.037 Uiso 1 1 calc R . .
C44 C 0.1130(3) 0.6092(4) 0.2762(3) 0.0280(13) Uani 1 1 d . . .
N1 N -0.0038(2) 0.2875(4) 0.0313(2) 0.0230(10) Uani 1 1 d . A .
N2 N -0.1030(2) 0.1558(3) 0.02025(19) 0.0215(9) Uani 1 1 d . A .
N3 N -0.0049(2) 0.1780(3) 0.15223(19) 0.0226(10) Uani 1 1 d . A .
N4 N -0.0188(2) 0.3856(3) 0.14277(19) 0.0238(10) Uani 1 1 d . A .
O1 O 0.16886(19) 0.3190(3) -0.05574(18) 0.0309(9) Uani 1 1 d . . .
O2 O 0.0975(2) 0.1948(4) -0.1132(2) 0.0407(11) Uani 1 1 d . . .
O3 O -0.1424(3) -0.1370(4) -0.1330(3) 0.0668(17) Uani 1 1 d . A .
O4 O -0.20765(18) -0.1785(3) -0.08618(18) 0.0304(9) Uani 1 1 d . . .
O5 O 0.2538(3) 0.2221(4) -0.1987(2) 0.0611(16) Uani 1 1 d . . .
H5A H 0.2271 0.2326 -0.2384 0.092 Uiso 1 1 d R . .
H5B H 0.2868 0.2701 -0.1867 0.092 Uiso 1 1 d R . .
O6 O 0.24835(19) 0.1068(3) -0.06521(18) 0.0349(10) Uani 1 1 d . . .
H6A H 0.2694 0.1364 -0.0298 0.052 Uiso 1 1 d R . .
H6B H 0.2191 0.0621 -0.0641 0.052 Uiso 1 1 d R . .
O7 O 0.1511(2) -0.0839(3) 0.30570(18) 0.0366(10) Uani 1 1 d . . .
O8 O 0.1812(3) 0.0667(4) 0.3588(2) 0.0609(16) Uani 1 1 d . . .
O9 O 0.1636(2) 0.5783(3) 0.3228(2) 0.0537(14) Uani 1 1 d . . .
O10 O 0.0979(2) 0.7055(3) 0.2668(2) 0.0540(14) Uani 1 1 d . . .
O11 O 0.2223(5) 0.2987(8) 0.3747(4) 0.047(2) Uani 0.50 1 d P . .
O12 O 0.2380(5) 0.0999(8) 0.7033(4) 0.052(3) Uani 0.50 1 d P . .
O13 O 0.1124(6) 0.7861(10) 0.1589(5) 0.069(3) Uani 0.50 1 d P . .
O14 O 0.1344(9) 0.5963(14) 0.1067(8) 0.042(4) Uani 0.25 1 d P . .
Cl Cl -0.16590(8) 0.37285(15) 0.02581(10) 0.0470(6) Uani 0.918(4) 1 d P A 1
Cl' Cl -0.1687(10) 0.3463(17) 0.0660(12) 0.0470(6) Uani 0.082(4) 1 d P A 2

loop_
_atom_site_aniso_label
_atom_site_aniso_U_11
_atom_site_aniso_U_22
_atom_site_aniso_U_33
_atom_site_aniso_U_23
_atom_site_aniso_U_13
_atom_site_aniso_U_12
Dy 0.02069(16) 0.01487(15) 0.02061(16) -0.00148(9) 0.00774(12) -0.00333(9)
Cu 0.0233(3) 0.0204(4) 0.0209(3) -0.0041(3) 0.0079(3) -0.0011(3)
C1 0.024(3) 0.023(3) 0.030(3) 0.007(2) 0.013(2) 0.003(2)
C2 0.017(3) 0.023(3) 0.024(3) 0.005(2) 0.008(2) 0.002(2)
C3 0.022(3) 0.025(3) 0.036(3) -0.003(2) 0.014(2) -0.008(2)
C4 0.028(3) 0.024(3) 0.030(3) -0.008(2) 0.011(2) -0.008(2)
C5 0.025(3) 0.021(3) 0.024(3) -0.003(2) 0.011(2) -0.005(2)
C6 0.020(3) 0.020(3) 0.022(3) 0.001(2) 0.006(2) -0.003(2)
C7 0.020(2) 0.019(3) 0.022(3) 0.001(2) 0.009(2) -0.002(2)
C8 0.025(3) 0.024(3) 0.028(3) -0.004(2) 0.017(2) -0.005(2)
C9 0.030(3) 0.029(3) 0.037(3) -0.006(3) 0.021(3) -0.013(3)
C10 0.026(3) 0.019(3) 0.027(3) 0.000(2) 0.010(2) -0.007(2)
C11 0.026(3) 0.038(3) 0.035(3) -0.006(3) 0.020(3) -0.006(3)
C12 0.027(3) 0.028(3) 0.032(3) -0.006(3) 0.013(3) -0.008(3)
C13 0.042(3) 0.023(3) 0.031(3) 0.007(3) 0.014(3) 0.006(3)
C14 0.037(3) 0.020(3) 0.029(3) 0.004(2) 0.016(3) 0.007(2)
C15 0.032(3) 0.021(3) 0.026(3) 0.000(2) 0.007(2) 0.003(2)
C16 0.028(3) 0.017(3) 0.024(3) -0.001(2) 0.013(2) 0.002(2)
C17 0.037(3) 0.020(3) 0.027(3) -0.004(2) 0.011(3) -0.004(2)
C18 0.044(3) 0.013(3) 0.031(3) 0.000(2) 0.016(3) 0.004(2)
C19 0.026(3) 0.016(3) 0.025(3) 0.000(2) 0.009(2) 0.004(2)
C20 0.029(3) 0.020(3) 0.024(3) 0.002(2) 0.006(2) 0.002(2)
C21 0.028(3) 0.020(3) 0.022(3) 0.000(2) 0.009(2) 0.000(2)
C22 0.039(3) 0.016(3) 0.032(3) -0.001(2) 0.008(3) 0.004(3)
C23 0.035(3) 0.021(3) 0.027(3) 0.003(2) 0.005(3) 0.007(3)
C44 0.034(3) 0.019(3) 0.030(3) -0.001(2) 0.012(3) -0.001(2)
N1 0.024(2) 0.022(2) 0.025(2) -0.0042(19) 0.012(2) -0.0058(19)
N2 0.020(2) 0.023(2) 0.022(2) -0.0009(19) 0.0100(18) -0.0030(19)
N3 0.029(2) 0.015(2) 0.023(2) 0.0014(19) 0.011(2) -0.0006(19)
N4 0.029(2) 0.017(2) 0.020(2) 0.0008(18) 0.0058(19) 0.0023(19)
O1 0.030(2) 0.031(2) 0.038(2) -0.0049(18) 0.0212(18) -0.0107(18)
O2 0.033(2) 0.055(3) 0.043(3) -0.025(2) 0.026(2) -0.022(2)
O3 0.089(4) 0.062(4) 0.082(4) -0.047(3) 0.068(3) -0.049(3)
O4 0.0256(19) 0.026(2) 0.038(2) -0.0049(18) 0.0130(17) -0.0120(17)
O5 0.060(3) 0.080(4) 0.059(3) -0.040(3) 0.041(3) -0.036(3)
O6 0.032(2) 0.028(2) 0.033(2) 0.0074(18) 0.0033(18) -0.0073(18)
O7 0.052(3) 0.018(2) 0.033(2) 0.0070(17) 0.012(2) 0.0083(19)
O8 0.086(4) 0.029(3) 0.034(3) -0.002(2) -0.003(3) 0.011(2)
O9 0.063(3) 0.021(2) 0.040(3) -0.002(2) -0.011(2) 0.000(2)
O10 0.052(3) 0.018(2) 0.054(3) -0.008(2) -0.011(2) 0.003(2)
O11 0.060(6) 0.050(6) 0.025(4) -0.016(4) 0.013(4) -0.023(5)
O12 0.058(6) 0.058(6) 0.039(5) -0.032(5) 0.020(5) -0.007(5)
O13 0.078(8) 0.079(8) 0.042(6) 0.017(6) 0.019(6) -0.006(6)
O14 0.051(10) 0.030(9) 0.060(12) -0.003(8) 0.037(10) -0.003(8)
Cl 0.0282(8) 0.0346(10) 0.0587(14) -0.0043(9) 0.0014(8) 0.0068(7)
Cl' 0.0282(8) 0.0346(10) 0.0587(14) -0.0043(9) 0.0014(8) 0.0068(7)

loop_
_atom_type_symbol
_atom_type_description
_atom_type_scat_dispersion_real
_atom_type_scat_dispersion_imag
_atom_type_scat_source
C C 0.0033 0.0016 'International Tables Vol C Tables 4.2.6.8 and 6.1.1.4'
N N 0.0061 0.0033 'International Tables Vol C Tables 4.2.6.8 and 6.1.1.4'
O O 0.0106 0.0060 'International Tables Vol C Tables 4.2.6.8 and 6.1.1.4'
Cl Cl 0.1484 0.1585 'International Tables Vol C Tables 4.2.6.8 and 6.1.1.4'
Dy Dy -0.1892 4.4098 'International Tables Vol C Tables 4.2.6.8 and 6.1.1.4'
Cu Cu 0.3201 1.2651 'International Tables Vol C Tables 4.2.6.8 and 6.1.1.4'
H H 0.0000 0.0000 'International Tables Vol C Tables 4.2.6.8 and 6.1.1.4'

loop_
_geom_angle_atom_site_label_1
_geom_angle_atom_site_label_2
_geom_angle_atom_site_label_3
_geom_angle
_geom_angle_site_symmetry_1
_geom_angle_site_symmetry_3
O4 Dy O7 139.05(15) 3 6
O4 Dy O6 80.57(14) 3 .
O7 Dy O6 77.83(14) 6 .
O4 Dy O5 73.39(15) 3 .
O7 Dy O5 76.19(16) 6 .
O6 Dy O5 99.04(18) . .
O4 Dy O10 127.39(15) 3 6_565
O7 Dy O10 76.24(15) 6 6_565
O6 Dy O10 151.50(14) . 6_565
O5 Dy O10 86.1(2) . 6_565
O4 Dy O2 131.21(13) 3 .
O7 Dy O2 79.43(15) 6 .
O6 Dy O2 82.12(15) . .
O5 Dy O2 154.72(15) . .
O10 Dy O2 81.72(17) 6_565 .
O4 Dy O9 77.67(14) 3 6_565
O7 Dy O9 128.11(15) 6 6_565
O6 Dy O9 154.05(14) . 6_565
O5 Dy O9 88.17(19) . 6_565
O10 Dy O9 53.26(14) 6_565 6_565
O2 Dy O9 101.83(17) . 6_565
O4 Dy O1 80.06(13) 3 .
O7 Dy O1 130.70(14) 6 .
O6 Dy O1 83.57(14) . .
O5 Dy O1 152.42(14) . .
O10 Dy O1 104.74(16) 6_565 .
O2 Dy O1 52.83(12) . .
O9 Dy O1 78.90(16) 6_565 .
O4 Dy C44 102.71(15) 3 6_565
O7 Dy C44 102.37(15) 6 6_565
O6 Dy C44 173.81(15) . 6_565
O5 Dy C44 86.97(19) . 6_565
O10 Dy C44 26.71(15) 6_565 6_565
O2 Dy C44 91.82(17) . 6_565
O9 Dy C44 26.54(15) 6_565 6_565
O1 Dy C44 91.78(15) . 6_565
O4 Dy C1 105.92(15) 3 .
O7 Dy C1 105.02(16) 6 .
O6 Dy C1 82.08(15) . .
O5 Dy C1 178.53(17) . .
O10 Dy C1 93.39(18) 6_565 .
O2 Dy C1 26.25(15) . .
O9 Dy C1 90.41(17) 6_565 .
O1 Dy C1 26.58(14) . .
C44 Dy C1 91.94(16) 6_565 .
N2 Cu N4 171.97(18) . .
N2 Cu N3 93.45(17) . .
N4 Cu N3 80.16(17) . .
N2 Cu N1 79.11(17) . .
N4 Cu N1 97.04(18) . .
N3 Cu N1 99.51(17) . .
N2 Cu Cl' 98.6(5) . .
N4 Cu Cl' 89.1(5) . .
N3 Cu Cl' 125.1(8) . .
N1 Cu Cl' 135.3(8) . .
N2 Cu Cl 91.75(13) . .
N4 Cu Cl 96.18(13) . .
N3 Cu Cl 151.66(14) . .
N1 Cu Cl 108.83(14) . .
Cl' Cu Cl 26.6(7) . .
O2 C1 O1 121.4(5) . .
O2 C1 C2 118.8(5) . .
O1 C1 C2 119.8(5) . .
O2 C1 Dy 59.3(3) . .
O1 C1 Dy 62.1(3) . .
C2 C1 Dy 177.9(4) . .
C3 C2 C5 118.7(5) . .
C3 C2 C1 121.5(5) . .
C5 C2 C1 119.8(5) . .
C4 C3 C2 118.3(5) . .
C4 C3 H3 120.8 . .
C2 C3 H3 120.8 . .
N1 C4 C3 123.2(5) . .
N1 C4 H4 118.4 . .
C3 C4 H4 118.4 . .
C6 C5 C2 119.4(5) . .
C6 C5 H5 120.3 . .
C2 C5 H5 120.3 . .
N1 C6 C5 121.9(5) . .
N1 C6 C7 114.6(5) . .
C5 C6 C7 123.4(5) . .
N2 C7 C8 120.4(5) . .
N2 C7 C6 115.1(4) . .
C8 C7 C6 124.5(5) . .
C10 C8 C7 119.5(5) . .
C10 C8 H8 120.2 . .
C7 C8 H8 120.2 . .
C11 C9 C10 119.4(5) . .
C11 C9 H9 120.3 . .
C10 C9 H9 120.3 . .
C9 C10 C8 118.9(5) . .
C9 C10 C12 119.5(5) . .
C8 C10 C12 121.6(5) . .
N2 C11 C9 122.6(5) . .
N2 C11 H11 118.7 . .
C9 C11 H11 118.7 . .
O3 C12 O4 126.2(5) . .
O3 C12 C10 119.5(5) . .
O4 C12 C10 114.3(5) . .
O8 C13 O7 126.2(5) . .
O8 C13 C14 118.8(5) . .
O7 C13 C14 115.0(5) . .
C18 C14 C15 118.6(5) . .
C18 C14 C13 121.0(5) . .
C15 C14 C13 120.4(5) . .
C16 C15 C14 118.8(5) . .
C16 C15 H15 120.6 . .
C14 C15 H15 120.6 . .
N3 C16 C15 123.1(5) . .
N3 C16 C19 114.7(4) . .
C15 C16 C19 122.1(5) . .
N3 C17 C18 123.0(5) . .
N3 C17 H17 118.5 . .
C18 C17 H17 118.5 . .
C17 C18 C14 119.2(5) . .
C17 C18 H18 120.4 . .
C14 C18 H18 120.4 . .
N4 C19 C20 121.2(5) . .
N4 C19 C16 114.6(4) . .
C20 C19 C16 124.2(5) . .
C19 C20 C21 119.3(5) . .
C19 C20 H20 120.3 . .
C21 C20 H20 120.3 . .
C20 C21 C22 119.3(5) . .
C20 C21 C44 121.1(5) . .
C22 C21 C44 119.5(5) . .
C23 C22 C21 118.5(5) . .
C23 C22 H22 120.7 . .
C21 C22 H22 120.7 . .
N4 C23 C22 122.7(5) . .
N4 C23 H23 118.7 . .
C22 C23 H23 118.7 . .
O9 C44 O10 121.7(5) . .
O9 C44 C21 119.9(5) . .
O10 C44 C21 118.4(5) . .
O9 C44 Dy 62.8(3) . 6_566
O10 C44 Dy 58.9(3) . 6_566
C21 C44 Dy 177.0(4) . 6_566
C4 N1 C6 118.4(5) . .
C4 N1 Cu 128.9(4) . .
C6 N1 Cu 112.7(3) . .
C11 N2 C7 119.1(5) . .
C11 N2 Cu 122.8(4) . .
C7 N2 Cu 118.0(3) . .
C16 N3 C17 117.4(4) . .
C16 N3 Cu 113.3(3) . .
C17 N3 Cu 129.1(4) . .
C23 N4 C19 118.9(5) . .
C23 N4 Cu 124.8(4) . .
C19 N4 Cu 115.8(3) . .
C1 O1 Dy 91.3(3) . .
C1 O2 Dy 94.5(3) . .
C12 O4 Dy 139.4(4) . 3_445
Dy O5 H5A 111.3 . .
Dy O5 H5B 110.2 . .
H5A O5 H5B 107.7 . .
Dy O6 H6A 109.4 . .
Dy O6 H6B 109.6 . .
H6A O6 H6B 109.3 . .
C13 O7 Dy 142.9(4) . 6_556
C44 O9 Dy 90.6(3) . 6_566
C44 O10 Dy 94.4(3) . 6_566

loop_
_geom_bond_atom_site_label_1
_geom_bond_atom_site_label_2
_geom_bond_distance
_geom_bond_site_symmetry_2
Dy O4 2.252(3) 3
Dy O7 2.270(4) 6
Dy O6 2.340(4) .
Dy O5 2.354(5) .
Dy O10 2.371(4) 6_565
Dy O2 2.439(4) .
Dy O9 2.456(4) 6_565
Dy O1 2.501(4) .
Dy C44 2.760(5) 6_565
Dy C1 2.828(6) .
Cu N2 1.973(4) .
Cu N4 1.982(4) .
Cu N3 2.082(4) .
Cu N1 2.144(4) .
Cu Cl' 2.25(2) .
Cu Cl 2.2925(17) .
C1 O2 1.255(7) .
C1 O1 1.266(6) .
C1 C2 1.502(8) .
C2 C3 1.386(7) .
C2 C5 1.392(7) .
C3 C4 1.383(7) .
C3 H3 0.9300 .
C4 N1 1.335(7) .
C4 H4 0.9300 .
C5 C6 1.378(7) .
C5 H5 0.9300 .
C6 N1 1.346(7) .
C6 C7 1.492(7) .
C7 N2 1.348(6) .
C7 C8 1.389(7) .
C8 C10 1.378(7) .
C8 H8 0.9300 .
C9 C11 1.360(8) .
C9 C10 1.368(8) .
C9 H9 0.9300 .
C10 C12 1.519(7) .
C11 N2 1.334(7) .
C11 H11 0.9300 .
C12 O3 1.223(7) .
C12 O4 1.266(6) .
C13 O8 1.234(7) .
C13 O7 1.245(7) .
C13 C14 1.532(8) .
C14 C18 1.378(8) .
C14 C15 1.393(7) .
C15 C16 1.379(7) .
C15 H15 0.9300 .
C16 N3 1.341(7) .
C16 C19 1.493(7) .
C17 N3 1.350(7) .
C17 C18 1.377(8) .
C17 H17 0.9300 .
C18 H18 0.9300 .
C19 N4 1.357(6) .
C19 C20 1.379(7) .
C20 C21 1.379(7) .
C20 H20 0.9300 .
C21 C22 1.392(7) .
C21 C44 1.510(7) .
C22 C23 1.366(8) .
C22 H22 0.9300 .
C23 N4 1.344(7) .
C23 H23 0.9300 .
C44 O9 1.234(7) .
C44 O10 1.245(7) .
C44 Dy 2.760(5) 6_566
O4 Dy 2.252(3) 3_445
O5 H5A 0.8803 .
O5 H5B 0.8783 .
O6 H6A 0.8542 .
O6 H6B 0.8541 .
O7 Dy 2.270(4) 6_556
O9 Dy 2.456(4) 6_566
O10 Dy 2.371(4) 6_566
